data_4063015
_journal_name_full Organometallics
_journal_year 2004
_chemical_formula_sum 'C23 H44 N P Ti'
_chemical_formula_weight 413.46
_space_group_IT_number 2
_symmetry_cell_setting triclinic
_symmetry_space_group_name_Hall '-P 1'
_symmetry_space_group_name_H-M 'P -1'
_cell_angle_alpha 92.977(6)
_cell_angle_beta 97.380(6)
_cell_angle_gamma 106.036(6)
_cell_formula_units_Z 2
_cell_length_a 8.398(2)
_cell_length_b 10.683(3)
_cell_length_c 14.425(4)
_cell_measurement_temperature 273(2)
_cell_volume 1228.3(6)
_diffrn_ambient_temperature 273(2)
_exptl_crystal_density_diffrn 1.118
_cod_database_code 4063015

loop_
_symmetry_equiv_pos_as_xyz
'x, y, z'
'-x, -y, -z'

loop_
_atom_site_label
_atom_site_type_symbol
_atom_site_fract_x
_atom_site_fract_y
_atom_site_fract_z
_atom_site_U_iso_or_equiv
_atom_site_adp_type
_atom_site_occupancy
_atom_site_symmetry_multiplicity
_atom_site_calc_flag
_atom_site_refinement_flags
_atom_site_disorder_assembly
_atom_site_disorder_group
Ti1 Ti 0.18364(6) 0.45823(5) 0.68472(3) 0.0473(2) Uani 1 1 d . . .
P1 P 0.39282(9) 0.77584(7) 0.75005(5) 0.0458(3) Uani 1 1 d . . .
N1 N 0.2820(3) 0.6305(2) 0.71643(16) 0.0493(6) Uani 1 1 d . . .
C1 C -0.0772(4) 0.4291(3) 0.6931(2) 0.0600(8) Uani 1 1 d . . .
C2 C -0.0939(14) 0.4022(9) 0.7979(8) 0.064(2) Uani 0.60 1 d P . .
C2A C -0.1103(19) 0.3442(15) 0.7732(11) 0.067(4) Uani 0.40 1 d P . .
C3 C 0.0058(9) 0.3035(7) 0.8243(5) 0.0624(17) Uani 0.60 1 d P . .
C3A C 0.0315(13) 0.3834(14) 0.8501(7) 0.070(3) Uani 0.40 1 d P . .
C4 C 0.1911(4) 0.3708(4) 0.8156(2) 0.0642(9) Uani 1 1 d . . .
C5 C -0.2834(5) 0.3439(5) 0.8067(4) 0.0914(13) Uani 1 1 d . . .
C6 C -0.0065(7) 0.2773(7) 0.9304(4) 0.129(2) Uani 1 1 d . . .
C7 C 0.1138(6) 0.2513(4) 0.5847(3) 0.0876(13) Uani 1 1 d . . .
H7A H 0.0226 0.1724 0.5889 0.105 Uiso 1 1 calc R . .
C8 C 0.1063(6) 0.3506(5) 0.5270(3) 0.0882(13) Uani 1 1 d . . .
H8A H 0.0086 0.3528 0.4827 0.106 Uiso 1 1 calc R . .
C9 C 0.2637(6) 0.4362(4) 0.5342(3) 0.0783(11) Uani 1 1 d . . .
H9A H 0.2979 0.5073 0.4942 0.094 Uiso 1 1 calc R . .
C10 C 0.3684(5) 0.3931(4) 0.5956(3) 0.0783(11) Uani 1 1 d . . .
H10A H 0.4907 0.4284 0.6068 0.094 Uiso 1 1 calc R . .
C11 C 0.2782(6) 0.2783(4) 0.6278(3) 0.0811(11) Uani 1 1 d . . .
H11A H 0.3252 0.2207 0.6666 0.097 Uiso 1 1 calc R . .
C12 C 0.6110(5) 0.6555(4) 0.8468(3) 0.0789(11) Uani 1 1 d . . .
H12A H 0.6862 0.6521 0.9021 0.118 Uiso 1 1 calc R . .
H12B H 0.6702 0.6652 0.7938 0.118 Uiso 1 1 calc R . .
H12C H 0.5204 0.5761 0.8361 0.118 Uiso 1 1 calc R . .
C13 C 0.4428(5) 0.7453(4) 0.9432(2) 0.0785(11) Uani 1 1 d . . .
H13A H 0.5184 0.7443 0.9989 0.118 Uiso 1 1 calc R . .
H13B H 0.3599 0.6618 0.9300 0.118 Uiso 1 1 calc R . .
H13C H 0.3888 0.8123 0.9526 0.118 Uiso 1 1 calc R . .
C14 C 0.6848(5) 0.8984(4) 0.8878(3) 0.0814(11) Uani 1 1 d . . .
H14A H 0.7528 0.8889 0.9444 0.122 Uiso 1 1 calc R . .
H14B H 0.6404 0.9708 0.8980 0.122 Uiso 1 1 calc R . .
H14C H 0.7519 0.9140 0.8382 0.122 Uiso 1 1 calc R . .
C15 C 0.5405(4) 0.7730(3) 0.8606(2) 0.0596(8) Uani 1 1 d . . .
C16 C 0.6550(5) 0.7803(4) 0.6477(3) 0.0842(12) Uani 1 1 d . . .
H16A H 0.7180 0.8153 0.5992 0.126 Uiso 1 1 calc R . .
H16B H 0.6062 0.6878 0.6331 0.126 Uiso 1 1 calc R . .
H16C H 0.7281 0.7965 0.7066 0.126 Uiso 1 1 calc R . .
C17 C 0.5946(6) 0.9958(4) 0.6665(3) 0.0864(12) Uani 1 1 d . . .
H17A H 0.6541 1.0228 0.6150 0.130 Uiso 1 1 calc R . .
H17B H 0.6708 1.0199 0.7243 0.130 Uiso 1 1 calc R . .
H17C H 0.5075 1.0380 0.6677 0.130 Uiso 1 1 calc R . .
C18 C 0.4004(6) 0.8098(4) 0.5590(3) 0.0821(12) Uani 1 1 d . . .
H18A H 0.4617 0.8452 0.5100 0.123 Uiso 1 1 calc R . .
H18B H 0.3074 0.8453 0.5606 0.123 Uiso 1 1 calc R . .
H18C H 0.3597 0.7163 0.5471 0.123 Uiso 1 1 calc R . .
C19 C 0.5164(4) 0.8460(3) 0.6542(2) 0.0639(9) Uani 1 1 d . . .
C20 C 0.3371(5) 1.0078(4) 0.8357(3) 0.0764(10) Uani 1 1 d . . .
H20A H 0.2557 1.0529 0.8459 0.115 Uiso 1 1 calc R . .
H20B H 0.4204 1.0608 0.8032 0.115 Uiso 1 1 calc R . .
H20C H 0.3897 0.9911 0.8950 0.115 Uiso 1 1 calc R . .
C21 C 0.1592(5) 0.9073(4) 0.6838(3) 0.0781(11) Uani 1 1 d . . .
H21A H 0.0867 0.9591 0.6977 0.117 Uiso 1 1 calc R . .
H21B H 0.0939 0.8267 0.6486 0.117 Uiso 1 1 calc R . .
H21C H 0.2403 0.9547 0.6476 0.117 Uiso 1 1 calc R . .
C22 C 0.1117(4) 0.7944(4) 0.8263(3) 0.0731(10) Uani 1 1 d . . .
H22A H 0.0377 0.8446 0.8406 0.110 Uiso 1 1 calc R . .
H22B H 0.1617 0.7695 0.8834 0.110 Uiso 1 1 calc R . .
H22C H 0.0496 0.7174 0.7861 0.110 Uiso 1 1 calc R . .
C23 C 0.2501(4) 0.8776(3) 0.7763(2) 0.0572(8) Uani 1 1 d . . .

loop_
_atom_site_aniso_label
_atom_site_aniso_U_11
_atom_site_aniso_U_22
_atom_site_aniso_U_33
_atom_site_aniso_U_23
_atom_site_aniso_U_13
_atom_site_aniso_U_12
Ti1 0.0504(4) 0.0441(4) 0.0445(4) 0.0021(2) 0.0053(2) 0.0100(3)
P1 0.0441(4) 0.0460(5) 0.0449(5) -0.0029(3) 0.0083(3) 0.0092(3)
N1 0.0490(14) 0.0493(15) 0.0475(14) -0.0003(11) 0.0095(11) 0.0103(12)
C1 0.0478(17) 0.066(2) 0.062(2) 0.0138(16) 0.0043(14) 0.0098(15)
C2 0.064(5) 0.063(6) 0.063(5) 0.007(4) 0.021(4) 0.012(5)
C2A 0.050(6) 0.082(10) 0.070(9) 0.022(7) 0.012(6) 0.016(8)
C3 0.071(4) 0.058(4) 0.056(4) 0.015(3) 0.013(3) 0.010(4)
C3A 0.062(6) 0.093(9) 0.053(6) 0.020(6) 0.010(5) 0.018(6)
C4 0.062(2) 0.071(2) 0.0581(19) 0.0200(16) 0.0065(15) 0.0159(17)
C5 0.066(2) 0.095(3) 0.119(4) 0.024(3) 0.035(2) 0.019(2)
C6 0.101(3) 0.203(7) 0.089(3) 0.083(4) 0.030(3) 0.035(4)
C7 0.100(3) 0.057(2) 0.093(3) -0.022(2) 0.030(3) 0.000(2)
C8 0.105(3) 0.100(3) 0.059(2) -0.025(2) -0.009(2) 0.044(3)
C9 0.122(4) 0.064(2) 0.054(2) -0.0014(17) 0.029(2) 0.030(2)
C10 0.076(2) 0.078(3) 0.082(3) -0.016(2) 0.026(2) 0.021(2)
C11 0.111(3) 0.066(2) 0.079(3) 0.001(2) 0.019(2) 0.044(2)
C12 0.069(2) 0.078(3) 0.088(3) -0.003(2) -0.010(2) 0.029(2)
C13 0.089(3) 0.092(3) 0.052(2) 0.0038(18) 0.0036(18) 0.024(2)
C14 0.063(2) 0.086(3) 0.081(3) -0.019(2) -0.0113(19) 0.012(2)
C15 0.0525(18) 0.067(2) 0.0547(18) -0.0055(15) -0.0013(14) 0.0162(15)
C16 0.073(2) 0.091(3) 0.086(3) -0.008(2) 0.037(2) 0.012(2)
C17 0.095(3) 0.067(2) 0.082(3) 0.006(2) 0.030(2) -0.009(2)
C18 0.102(3) 0.081(3) 0.054(2) 0.0049(18) 0.022(2) 0.006(2)
C19 0.066(2) 0.059(2) 0.0590(19) -0.0020(15) 0.0240(16) 0.0005(16)
C20 0.079(2) 0.060(2) 0.090(3) -0.0150(19) 0.014(2) 0.0223(19)
C21 0.074(2) 0.074(2) 0.088(3) 0.009(2) 0.000(2) 0.029(2)
C22 0.062(2) 0.074(2) 0.090(3) 0.005(2) 0.0284(19) 0.0226(18)
C23 0.0536(17) 0.0512(18) 0.067(2) -0.0036(15) 0.0097(15) 0.0172(14)

loop_
_geom_bond_atom_site_label_1
_geom_bond_atom_site_label_2
_geom_bond_distance
_geom_bond_site_symmetry_2
_geom_bond_publ_flag
Ti1 N1 1.804(2) . ?
Ti1 C1 2.146(3) . ?
Ti1 C4 2.150(3) . ?
Ti1 C10 2.358(4) . ?
Ti1 C9 2.373(4) . ?
Ti1 C11 2.418(4) . ?
Ti1 C8 2.419(4) . ?
Ti1 C7 2.460(4) . ?
P1 N1 1.587(2) . ?
P1 C23 1.886(3) . ?
P1 C19 1.897(3) . ?
P1 C15 1.897(3) . ?
C1 C2A 1.513(16) . ?
C1 C2 1.571(12) . ?
C2 C2A 0.669(13) . ?
C2 C3A 1.283(15) . ?
C2 C3 1.550(14) . ?
C2 C5 1.565(12) . ?
C2A C3 1.328(17) . ?
C2A C3A 1.47(2) . ?
C2A C5 1.589(16) . ?
C3 C3A 0.870(12) . ?
C3 C4 1.548(8) . ?
C3 C6 1.582(8) . ?
C3A C4 1.526(12) . ?
C3A C6 1.661(12) . ?
C7 C11 1.385(6) . ?
C7 C8 1.392(6) . ?
C8 C9 1.371(6) . ?
C9 C10 1.354(6) . ?
C10 C11 1.390(6) . ?
C12 C15 1.543(5) . ?
C13 C15 1.528(5) . ?
C14 C15 1.531(5) . ?
C16 C19 1.527(5) . ?
C17 C19 1.544(5) . ?
C18 C19 1.541(5) . ?
C20 C23 1.535(5) . ?
C21 C23 1.543(5) . ?
C22 C23 1.539(5) . ?
